data_1545469
loop_
_publ_author_name
'Frutos, Mar\'ia'
'Ortu\~no, Manuel A'
'Lledos, Agust\'i'
'Viso, Alma'
'Fern\'andez de la Pradilla, Roberto'
'de la Torre, Mar\'ia C'
'Sierra, Miguel A.'
'Gornitzka, Heinz'
'Hemmert, Catherine'

_publ_section_title
;
 Desulfinylation of Ag(I) Sulfinyl Mesoionic Carbenes: Preparation of
 C-Unsubstituted Au(I)-1,2,3-Triazole Carbene Complexes.
;
_journal_issue 4
_journal_name_full 'Organic letters'
_journal_page_first 822
_journal_page_last 825
_journal_paper_doi 10.1021/acs.orglett.6b03808
_journal_volume 19
_journal_year 2017
_chemical_formula_sum 'C9 H9 Au Cl N3'
_chemical_formula_weight 391.61
_chemical_name_systematic
;
 ?
;
_space_group_crystal_system triclinic
_space_group_IT_number 2
_space_group_name_Hall '-P 1'
_space_group_name_H-M_alt 'P -1'
_symmetry_space_group_name_Hall '-P 1'
_symmetry_space_group_name_H-M 'P -1'
_atom_sites_solution_hydrogens geom
_audit_creation_method SHELXL-2014
_cell_angle_alpha 77.138(3)
_cell_angle_beta 82.169(3)
_cell_angle_gamma 83.193(2)
_cell_formula_units_Z 2
_cell_length_a 6.5022(3)
_cell_length_b 7.7532(3)
_cell_length_c 11.0346(6)
_cell_measurement_reflns_used 5380
_cell_measurement_temperature 173(2)
_cell_measurement_theta_max 26.04
_cell_measurement_theta_min 2.96
_cell_volume 535.03(4)
_computing_cell_refinement 'Bruker SAINT'
_computing_data_collection 'Bruker APEX2'
_computing_data_reduction 'Bruker SAINT'
_computing_molecular_graphics 'Bruker SHELXTL'
_computing_publication_material 'Bruker SHELXTL'
_computing_structure_refinement 'SHELXL-2014 (Sheldrick, 2014)'
_computing_structure_solution 'SHELXS-97 (Sheldrick 2008)'
_diffrn_ambient_temperature 173(2)
_diffrn_measured_fraction_theta_full 0.998
_diffrn_measured_fraction_theta_max 0.973
_diffrn_measurement_device_type 'Bruker APEX-II CCD'
_diffrn_measurement_method '\f and \w scans'
_diffrn_radiation_type MoK\a
_diffrn_radiation_wavelength 0.71073
_diffrn_reflns_av_R_equivalents 0.1016
_diffrn_reflns_av_unetI/netI 0.0911
_diffrn_reflns_Laue_measured_fraction_full 0.998
_diffrn_reflns_Laue_measured_fraction_max 0.973
_diffrn_reflns_limit_h_max 9
_diffrn_reflns_limit_h_min -8
_diffrn_reflns_limit_k_max 11
_diffrn_reflns_limit_k_min -11
_diffrn_reflns_limit_l_max 15
_diffrn_reflns_limit_l_min -15
_diffrn_reflns_number 17088
_diffrn_reflns_point_group_measured_fraction_full 0.998
_diffrn_reflns_point_group_measured_fraction_max 0.973
_diffrn_reflns_theta_full 25.242
_diffrn_reflns_theta_max 30.530
_diffrn_reflns_theta_min 3.176
_exptl_absorpt_coefficient_mu 13.960
_exptl_absorpt_correction_T_max 0.7461
_exptl_absorpt_correction_T_min 0.5476
_exptl_absorpt_correction_type multi-scan
_exptl_absorpt_process_details 'SADABS (Bruker-AXS)'
_exptl_crystal_colour colourless
_exptl_crystal_density_diffrn 2.431
_exptl_crystal_description plate
_exptl_crystal_F_000 360
_exptl_crystal_size_max 0.400
_exptl_crystal_size_mid 0.400
_exptl_crystal_size_min 0.100
_refine_diff_density_max 1.345
_refine_diff_density_min -1.588
_refine_diff_density_rms 0.218
_refine_ls_extinction_method none
_refine_ls_goodness_of_fit_ref 0.952
_refine_ls_hydrogen_treatment constr
_refine_ls_matrix_type full
_refine_ls_number_parameters 128
_refine_ls_number_reflns 3185
_refine_ls_number_restraints 0
_refine_ls_restrained_S_all 0.952
_refine_ls_R_factor_all 0.0670
_refine_ls_R_factor_gt 0.0356
_refine_ls_shift/su_max 0.001
_refine_ls_shift/su_mean 0.000
_refine_ls_structure_factor_coef Fsqd
_refine_ls_weighting_details 'w=1/[\s^2^(Fo^2^)+(0.0083P)^2^] where P=(Fo^2^+2Fc^2^)/3'
_refine_ls_weighting_scheme calc
_refine_ls_wR_factor_gt 0.0488
_refine_ls_wR_factor_ref 0.0541
_reflns_Friedel_coverage 0.000
_reflns_number_gt 2420
_reflns_number_total 3185
_reflns_threshold_expression 'I > 2\s(I)'
_cod_data_source_file ol6b03808_si_001.cif
_cod_data_source_block 13d
_cod_depositor_comments
;
The following automatic conversions were performed:

'_exptl_absorpt_correction_type' value 'multi-scans' was replaced
with the value 'multi-scan' as specified in the replacement file
'src/cod-tools/trunk/data/replacement-values/replacement_values.lst'.

Automatic conversion script
Id: cif_fix_values 5376 2017-05-30 11:51:03Z andrius 
;
_cod_original_cell_volume 535.02(4)
_cod_database_code 1545469
_shelx_space_group_comment
;
The symmetry employed for this shelxl refinement is uniquely defined
by the following loop, which should always be used as a source of
symmetry information in preference to the above space-group names.
They are only intended as comments.
;
_shelx_estimated_absorpt_t_min 0.072
_shelx_estimated_absorpt_t_max 0.336
_shelxl_version_number 2014-3

loop_
_space_group_symop_operation_xyz
'x, y, z'
'-x, -y, -z'

loop_
_atom_site_label
_atom_site_type_symbol
_atom_site_fract_x
_atom_site_fract_y
_atom_site_fract_z
_atom_site_U_iso_or_equiv
_atom_site_adp_type
_atom_site_occupancy
_atom_site_site_symmetry_order
_atom_site_calc_flag
_atom_site_refinement_flags_posn
_atom_site_refinement_flags_adp
Au1 Au 0.23747(3) 0.71233(3) -0.04298(2) 0.02942(7) Uani 1 1 d . .
Cl1 Cl 0.4369(2) 0.82906(18) -0.22223(12) 0.0402(3) Uani 1 1 d . .
C1 C 0.0718(8) 0.6112(7) 0.1136(5) 0.0304(12) Uani 1 1 d . .
C2 C 0.1222(8) 0.4841(7) 0.2155(5) 0.0307(12) Uani 1 1 d . .
H2 H 0.2555 0.4216 0.2259 0.037 Uiso 1 1 calc R U
N1 N -0.1355(6) 0.6566(5) 0.1474(4) 0.0273(9) Uani 1 1 d . .
N2 N -0.2122(6) 0.5686(5) 0.2592(4) 0.0304(10) Uani 1 1 d . .
N3 N -0.0505(6) 0.4626(5) 0.2990(4) 0.0280(10) Uani 1 1 d . .
C3 C -0.2768(7) 0.7837(7) 0.0726(5) 0.0378(14) Uani 1 1 d . .
H3A H -0.4181 0.7827 0.1169 0.057 Uiso 1 1 calc R U
H3B H -0.2770 0.7510 -0.0082 0.057 Uiso 1 1 calc R U
H3C H -0.2304 0.9030 0.0588 0.057 Uiso 1 1 calc R U
C4 C -0.0750(7) 0.3468(7) 0.4201(5) 0.0284(11) Uani 1 1 d . .
C5 C -0.2747(8) 0.3267(7) 0.4816(5) 0.0388(14) Uani 1 1 d . .
H5 H -0.3934 0.3876 0.4441 0.047 Uiso 1 1 calc R U
C6 C -0.2965(9) 0.2153(8) 0.5990(6) 0.0470(16) Uani 1 1 d . .
H6 H -0.4312 0.2004 0.6433 0.056 Uiso 1 1 calc R U
C7 C -0.1235(9) 0.1264(7) 0.6514(5) 0.0417(14) Uani 1 1 d . .
H7 H -0.1399 0.0509 0.7320 0.050 Uiso 1 1 calc R U
C8 C 0.0734(9) 0.1453(7) 0.5885(5) 0.0404(14) Uani 1 1 d . .
H8 H 0.1917 0.0823 0.6253 0.049 Uiso 1 1 calc R U
C9 C 0.0977(8) 0.2559(7) 0.4723(5) 0.0345(13) Uani 1 1 d . .
H9 H 0.2329 0.2696 0.4283 0.041 Uiso 1 1 calc R U

loop_
_atom_site_aniso_label
_atom_site_aniso_U_11
_atom_site_aniso_U_22
_atom_site_aniso_U_33
_atom_site_aniso_U_23
_atom_site_aniso_U_13
_atom_site_aniso_U_12
Au1 0.02904(11) 0.02963(13) 0.03005(12) -0.00695(8) -0.00556(8) -0.00060(8)
Cl1 0.0399(8) 0.0398(9) 0.0335(8) -0.0002(6) 0.0007(6) 0.0061(6)
C1 0.031(3) 0.025(3) 0.041(3) -0.018(2) -0.009(2) -0.002(2)
C2 0.027(3) 0.031(3) 0.034(3) -0.007(2) -0.002(2) -0.001(2)
N1 0.028(2) 0.026(2) 0.030(2) -0.0096(19) -0.0071(18) 0.0011(18)
N2 0.025(2) 0.030(3) 0.036(3) -0.007(2) -0.0033(19) 0.0009(18)
N3 0.025(2) 0.024(2) 0.036(3) -0.0077(19) -0.0045(19) 0.0012(17)
C3 0.034(3) 0.036(4) 0.041(3) -0.006(3) -0.012(2) 0.009(2)
C4 0.028(3) 0.031(3) 0.030(3) -0.012(2) -0.004(2) -0.006(2)
C5 0.034(3) 0.037(4) 0.043(4) -0.006(3) -0.003(3) 0.002(2)
C6 0.040(3) 0.047(4) 0.050(4) -0.006(3) 0.004(3) -0.006(3)
C7 0.062(4) 0.035(4) 0.027(3) -0.003(3) -0.005(3) -0.008(3)
C8 0.053(4) 0.028(3) 0.042(4) -0.007(3) -0.017(3) -0.001(3)
C9 0.030(3) 0.033(3) 0.042(3) -0.012(3) -0.005(2) -0.002(2)

loop_
_atom_type_symbol
_atom_type_description
_atom_type_scat_dispersion_real
_atom_type_scat_dispersion_imag
_atom_type_scat_source
C C 0.0033 0.0016 'International Tables Vol C Tables 4.2.6.8 and 6.1.1.4'
H H 0.0000 0.0000 'International Tables Vol C Tables 4.2.6.8 and 6.1.1.4'
N N 0.0061 0.0033 'International Tables Vol C Tables 4.2.6.8 and 6.1.1.4'
Cl Cl 0.1484 0.1585 'International Tables Vol C Tables 4.2.6.8 and 6.1.1.4'
Au Au -2.0133 8.8022 'International Tables Vol C Tables 4.2.6.8 and 6.1.1.4'

loop_
_geom_angle_atom_site_label_1
_geom_angle_atom_site_label_2
_geom_angle_atom_site_label_3
_geom_angle
C1 Au1 Cl1 178.59(15)
C2 C1 N1 101.7(4)
C2 C1 Au1 131.9(4)
N1 C1 Au1 126.4(4)
N3 C2 C1 108.3(4)
N2 N1 C1 114.8(4)
N2 N1 C3 118.2(4)
C1 N1 C3 126.9(4)
N3 N2 N1 103.1(4)
N2 N3 C2 112.1(4)
N2 N3 C4 118.8(4)
C2 N3 C4 129.1(4)
C9 C4 C5 121.3(5)
C9 C4 N3 119.9(4)
C5 C4 N3 118.8(5)
C6 C5 C4 118.3(5)
C7 C6 C5 120.2(5)
C6 C7 C8 120.9(5)
C9 C8 C7 119.7(5)
C8 C9 C4 119.7(5)

loop_
_geom_bond_atom_site_label_1
_geom_bond_atom_site_label_2
_geom_bond_distance
Au1 C1 1.962(5)
Au1 Cl1 2.2792(13)
C1 C2 1.369(7)
C1 N1 1.375(6)
C2 N3 1.353(6)
N1 N2 1.332(5)
N1 C3 1.458(6)
N2 N3 1.317(5)
N3 C4 1.435(6)
C4 C9 1.378(7)
C4 C5 1.390(6)
C5 C6 1.388(7)
C6 C7 1.375(7)
C7 C8 1.378(7)
C8 C9 1.376(7)
